data_7032642
loop_
_publ_author_name
'Perlepe, Panagiota S.'
'Athanasopoulou, Angeliki A.'
'Alexopoulou, Konstantina I.'
'Raptopoulou, Catherine P.'
'Psycharis, Vassilis'
'Escuer, Albert'
'Perlepes, Spyros P.'
'Stamatatos, Theocharis C.'

_publ_section_title
;
 Structural and magnetic variations in tetranuclear Ni(II) clusters: the
 effect of the reaction solvent and ligand substitution on product
 identity.
;
_journal_issue 44
_journal_name_full 'Dalton transactions (Cambridge, England : 2003)'
_journal_page_first 16605
_journal_page_last 16609
_journal_paper_doi 10.1039/c4dt02434f
_journal_volume 43
_journal_year 2014
_chemical_formula_sum 'C76 H92 Cl4 N4 Ni4 O22'
_chemical_formula_weight 1790.18
_chemical_name_systematic
; 
 ? 
;
_space_group_IT_number 2
_symmetry_cell_setting triclinic
_symmetry_space_group_name_Hall '-P 1'
_symmetry_space_group_name_H-M 'P -1'
_atom_sites_solution_hydrogens geom
_atom_sites_solution_primary direct
_atom_sites_solution_secondary difmap
_audit_creation_method SHELXL-97
_cell_angle_alpha 99.067(2)
_cell_angle_beta 94.192(3)
_cell_angle_gamma 113.463(2)
_cell_formula_units_Z 1
_cell_length_a 11.0498(6)
_cell_length_b 11.4157(6)
_cell_length_c 17.5861(10)
_cell_measurement_reflns_used 9833
_cell_measurement_temperature 150(2)
_cell_measurement_theta_max 32.98
_cell_measurement_theta_min 2.37
_cell_volume 1986.76(19)
_computing_cell_refinement 'Bruker SAINT'
_computing_data_collection 'Bruker APEX2'
_computing_data_reduction 'Bruker SAINT'
_computing_structure_refinement 'SHELXL-97 (Sheldrick, 1997)'
_computing_structure_solution 'SHELXS-97 (Sheldrick, 1990)'
_diffrn_ambient_temperature 150(2)
_diffrn_measured_fraction_theta_full 0.998
_diffrn_measured_fraction_theta_max 0.998
_diffrn_measurement_device_type 'Bruker APEX-II CCD'
_diffrn_measurement_method '\f and \w scans'
_diffrn_radiation_monochromator graphite
_diffrn_radiation_source 'fine-focus sealed tube'
_diffrn_radiation_type MoK\a
_diffrn_radiation_wavelength 0.71073
_diffrn_reflns_av_R_equivalents 0.0379
_diffrn_reflns_av_sigmaI/netI 0.0226
_diffrn_reflns_limit_h_max 13
_diffrn_reflns_limit_h_min -13
_diffrn_reflns_limit_k_max 13
_diffrn_reflns_limit_k_min -13
_diffrn_reflns_limit_l_max 20
_diffrn_reflns_limit_l_min -20
_diffrn_reflns_number 52633
_diffrn_reflns_theta_full 25.00
_diffrn_reflns_theta_max 25.00
_diffrn_reflns_theta_min 2.43
_exptl_absorpt_coefficient_mu 1.143
_exptl_absorpt_correction_T_max 0.747
_exptl_absorpt_correction_T_min 0.669
_exptl_absorpt_correction_type multi-scan
_exptl_absorpt_process_details Bruker-SADABS
_exptl_crystal_colour olive-green
_exptl_crystal_density_diffrn 1.496
_exptl_crystal_density_method 'not measured'
_exptl_crystal_description parallelepiped
_exptl_crystal_F_000 932
_exptl_crystal_size_max 0.13
_exptl_crystal_size_mid 0.12
_exptl_crystal_size_min 0.03
_refine_diff_density_max 1.355
_refine_diff_density_min -0.646
_refine_diff_density_rms 0.062
_refine_ls_extinction_method none
_refine_ls_goodness_of_fit_ref 1.076
_refine_ls_hydrogen_treatment refall
_refine_ls_matrix_type full
_refine_ls_number_parameters 620
_refine_ls_number_reflns 6987
_refine_ls_number_restraints 0
_refine_ls_restrained_S_all 1.076
_refine_ls_R_factor_all 0.0369
_refine_ls_R_factor_gt 0.0326
_refine_ls_shift/su_max 0.006
_refine_ls_shift/su_mean 0.000
_refine_ls_structure_factor_coef Fsqd
_refine_ls_weighting_details 'calc w=1/[\s^2^(Fo^2^)+(0.0230P)^2^+3.3225P] where P=(Fo^2^+2Fc^2^)/3'
_refine_ls_weighting_scheme calc
_refine_ls_wR_factor_gt 0.0732
_refine_ls_wR_factor_ref 0.0752
_reflns_number_gt 6410
_reflns_number_total 6987
_reflns_threshold_expression >2sigma(I)
_cod_data_source_file c4dt02434f2.cif
_cod_data_source_block shelxl
_cod_depositor_comments 'Adding full bibliography for 7032640--7032642.cif.'
_cod_original_sg_symbol_H-M P-1
_cod_database_code 7032642

loop_
_symmetry_equiv_pos_as_xyz
'x, y, z'
'-x, -y, -z'

loop_
_atom_site_label
_atom_site_type_symbol
_atom_site_fract_x
_atom_site_fract_y
_atom_site_fract_z
_atom_site_U_iso_or_equiv
_atom_site_adp_type
_atom_site_occupancy
_atom_site_symmetry_multiplicity
_atom_site_calc_flag
_atom_site_refinement_flags
Ni1 Ni 0.48281(3) 0.42790(3) 0.204270(16) 0.01307(8) Uani 1 1 d .
Ni2 Ni 0.54631(3) 0.59274(3) 0.082592(16) 0.01068(8) Uani 1 1 d .
N1 N 0.4571(2) 0.54467(19) 0.29594(11) 0.0161(4) Uani 1 1 d .
O1 O 0.37472(15) 0.47882(15) 0.12590(9) 0.0134(3) Uani 1 1 d .
O2 O 0.57795(17) 0.36312(17) 0.27816(9) 0.0205(4) Uani 1 1 d .
O3 O 0.5843(2) 0.29245(18) 0.38779(10) 0.0288(4) Uani 1 1 d .
N11 N 0.54631(19) 0.76648(18) 0.12481(11) 0.0130(4) Uani 1 1 d .
O11 O 0.64356(15) 0.58611(15) 0.17929(9) 0.0145(3) Uani 1 1 d .
O12 O 0.45077(15) 0.57760(15) -0.02389(9) 0.0117(3) Uani 1 1 d .
O13 O 0.48676(16) 0.69659(15) -0.11604(9) 0.0154(3) Uani 1 1 d .
O21 O 0.31236(18) 0.26646(18) 0.21742(10) 0.0212(4) Uani 1 1 d .
O22 O 0.71766(16) 0.68812(16) 0.02998(10) 0.0154(3) Uani 1 1 d .
C1 C 0.2871(2) 0.5289(2) 0.14508(14) 0.0147(5) Uani 1 1 d .
C2 C 0.2048(2) 0.5424(2) 0.08552(15) 0.0176(5) Uani 1 1 d .
C3 C 0.1099(3) 0.5896(3) 0.10123(16) 0.0237(6) Uani 1 1 d .
C4 C 0.0935(3) 0.6269(3) 0.17764(16) 0.0285(6) Uani 1 1 d .
C5 C 0.1753(3) 0.6180(3) 0.23689(16) 0.0252(6) Uani 1 1 d .
C6 C 0.2727(2) 0.5698(2) 0.22323(14) 0.0179(5) Uani 1 1 d .
C7 C 0.3589(2) 0.5786(2) 0.29267(14) 0.0189(5) Uani 1 1 d .
C8 C 0.5411(2) 0.5859(2) 0.36966(14) 0.0180(5) Uani 1 1 d .
C9 C 0.5714(3) 0.7099(3) 0.41411(15) 0.0231(6) Uani 1 1 d .
C10 C 0.6498(3) 0.7532(3) 0.48626(16) 0.0270(6) Uani 1 1 d .
C11 C 0.6987(3) 0.6719(3) 0.51469(15) 0.0260(6) Uani 1 1 d .
C12 C 0.6734(3) 0.5510(3) 0.47152(15) 0.0233(6) Uani 1 1 d .
C13 C 0.5971(2) 0.5073(2) 0.39770(14) 0.0192(5) Uani 1 1 d .
C14 C 0.5837(2) 0.3784(2) 0.35173(14) 0.0206(5) Uani 1 1 d .
Cl1 Cl 0.79371(9) 0.72298(8) 0.60681(4) 0.0436(2) Uani 1 1 d .
C21 C 0.7215(2) 0.6909(2) 0.23259(13) 0.0153(5) Uani 1 1 d .
C22 C 0.8151(2) 0.6807(3) 0.28739(15) 0.0213(5) Uani 1 1 d .
C23 C 0.9000(3) 0.7863(3) 0.34306(16) 0.0294(6) Uani 1 1 d .
C24 C 0.8960(3) 0.9079(3) 0.34821(17) 0.0308(6) Uani 1 1 d .
C25 C 0.8057(3) 0.9206(3) 0.29579(15) 0.0234(6) Uani 1 1 d .
C26 C 0.7173(2) 0.8146(2) 0.23712(14) 0.0176(5) Uani 1 1 d .
C27 C 0.6301(2) 0.8445(2) 0.18542(14) 0.0162(5) Uani 1 1 d .
C28 C 0.4665(2) 0.8162(2) 0.08390(13) 0.0139(5) Uani 1 1 d .
C29 C 0.4231(2) 0.9038(2) 0.12499(15) 0.0184(5) Uani 1 1 d .
C30 C 0.3505(2) 0.9574(2) 0.08684(15) 0.0195(5) Uani 1 1 d .
C31 C 0.3207(2) 0.9239(2) 0.00655(15) 0.0176(5) Uani 1 1 d .
C32 C 0.3616(2) 0.8377(2) -0.03616(15) 0.0156(5) Uani 1 1 d .
C33 C 0.4322(2) 0.7802(2) 0.00192(13) 0.0131(5) Uani 1 1 d .
C34 C 0.4618(2) 0.6801(2) -0.05008(13) 0.0127(5) Uani 1 1 d .
Cl2 Cl 0.23205(6) 0.99385(6) -0.04200(4) 0.02282(14) Uani 1 1 d .
C41 C 0.1938(3) 0.2020(3) 0.16214(18) 0.0302(6) Uani 1 1 d .
C42 C 0.0918(3) 0.0868(3) 0.1867(2) 0.0393(8) Uani 1 1 d .
C43 C 0.8497(2) 0.7230(3) 0.06958(15) 0.0198(5) Uani 1 1 d .
C44 C 0.9573(3) 0.7895(3) 0.02347(17) 0.0240(6) Uani 1 1 d .
O23 O 0.7070(2) 0.1876(2) 0.22978(14) 0.0411(5) Uani 1 1 d .
C45 C 0.8355(4) 0.2916(4) 0.2315(3) 0.0715(13) Uani 1 1 d .
H45A H 0.8855 0.2585 0.1961 0.100 Uiso 1 1 calc R
H45B H 0.8220 0.3620 0.2108 0.100 Uiso 1 1 calc R
C46 C 0.9141(5) 0.3455(6) 0.3050(3) 0.108(2) Uani 1 1 d .
H46A H 0.9166 0.2753 0.3299 0.162 Uiso 1 1 calc R
H46B H 0.8758 0.3959 0.3374 0.162 Uiso 1 1 calc R
H46C H 1.0050 0.4030 0.2992 0.162 Uiso 1 1 calc R
O24 O 0.7115(3) 0.2935(3) 0.53204(14) 0.0477(6) Uani 1 1 d .
C47 C 0.8406(5) 0.3028(5) 0.5141(2) 0.0700(13) Uani 1 1 d .
H47A H 0.9043 0.3310 0.5629 0.098 Uiso 1 1 calc R
H47B H 0.8756 0.3688 0.4816 0.098 Uiso 1 1 calc R
C48 C 0.8290(6) 0.1773(6) 0.4727(3) 0.0936(17) Uani 1 1 d .
H48A H 0.7630 0.1477 0.4256 0.140 Uiso 1 1 calc R
H48B H 0.8005 0.1136 0.5064 0.140 Uiso 1 1 calc R
H48C H 0.9157 0.1859 0.4583 0.140 Uiso 1 1 calc R
O25 O 0.3878(2) 0.09004(19) 0.27731(12) 0.0310(5) Uani 1 1 d .
C49 C 0.3165(3) -0.0127(3) 0.31516(18) 0.0355(7) Uani 1 1 d .
H49A H 0.2528 -0.0886 0.2758 0.050 Uiso 1 1 calc R
H49B H 0.2647 0.0165 0.3513 0.050 Uiso 1 1 calc R
C50 C 0.4105(4) -0.0532(4) 0.3602(2) 0.0510(9) Uani 1 1 d .
H50A H 0.3585 -0.1275 0.3829 0.076 Uiso 1 1 calc R
H50B H 0.4689 0.0199 0.4019 0.076 Uiso 1 1 calc R
H50C H 0.4647 -0.0783 0.3249 0.076 Uiso 1 1 calc R
H2 H 0.218(2) 0.525(2) 0.0354(15) 0.009(6) Uiso 1 1 d .
H3 H 0.056(3) 0.596(3) 0.0593(16) 0.021(7) Uiso 1 1 d .
H4 H 0.027(3) 0.663(3) 0.1892(18) 0.035(8) Uiso 1 1 d .
H5 H 0.168(3) 0.646(3) 0.2918(18) 0.030(8) Uiso 1 1 d .
H7 H 0.341(2) 0.615(2) 0.3401(16) 0.015(6) Uiso 1 1 d .
H9 H 0.540(3) 0.765(3) 0.3938(16) 0.025(7) Uiso 1 1 d .
H10 H 0.668(3) 0.837(3) 0.5160(17) 0.026(7) Uiso 1 1 d .
H12 H 0.706(3) 0.496(3) 0.4905(17) 0.027(8) Uiso 1 1 d .
H22 H 0.816(3) 0.600(3) 0.2842(16) 0.023(7) Uiso 1 1 d .
H23 H 0.958(3) 0.775(3) 0.3779(18) 0.028(8) Uiso 1 1 d .
H24 H 0.952(3) 0.979(3) 0.3862(19) 0.037(9) Uiso 1 1 d .
H25 H 0.800(3) 0.998(3) 0.2977(15) 0.016(7) Uiso 1 1 d .
H27 H 0.641(2) 0.933(3) 0.1982(14) 0.010(6) Uiso 1 1 d .
H29 H 0.443(3) 0.926(3) 0.1796(18) 0.026(7) Uiso 1 1 d .
H30 H 0.323(3) 1.015(3) 0.1147(16) 0.019(7) Uiso 1 1 d .
H32 H 0.345(2) 0.819(2) -0.0866(16) 0.013(6) Uiso 1 1 d .
H21O H 0.331(4) 0.214(4) 0.232(2) 0.045(11) Uiso 1 1 d .
H22O H 0.710(3) 0.651(3) -0.0121(18) 0.018(8) Uiso 1 1 d .
H23O H 0.662(4) 0.223(4) 0.248(2) 0.067(14) Uiso 1 1 d .
H24O H 0.653(5) 0.276(5) 0.483(3) 0.114(19) Uiso 1 1 d .
H25O H 0.455(4) 0.144(4) 0.312(2) 0.049(11) Uiso 1 1 d .
H41A H 0.158(3) 0.261(3) 0.1604(16) 0.025(8) Uiso 1 1 d .
H41B H 0.219(3) 0.176(3) 0.108(2) 0.043(9) Uiso 1 1 d .
H42A H 0.014(4) 0.050(4) 0.150(2) 0.056(11) Uiso 1 1 d .
H42B H 0.127(4) 0.022(4) 0.194(2) 0.071(13) Uiso 1 1 d .
H42C H 0.069(4) 0.111(4) 0.233(2) 0.050(11) Uiso 1 1 d .
H43A H 0.858(3) 0.781(3) 0.1166(17) 0.025(7) Uiso 1 1 d .
H43B H 0.855(3) 0.645(3) 0.0825(15) 0.018(7) Uiso 1 1 d .
H44A H 0.950(3) 0.730(3) -0.0263(18) 0.030(8) Uiso 1 1 d .
H44B H 0.949(3) 0.865(3) 0.0095(18) 0.038(9) Uiso 1 1 d .
H44C H 1.043(3) 0.819(3) 0.0556(18) 0.037(9) Uiso 1 1 d .

loop_
_atom_site_aniso_label
_atom_site_aniso_U_11
_atom_site_aniso_U_22
_atom_site_aniso_U_33
_atom_site_aniso_U_23
_atom_site_aniso_U_13
_atom_site_aniso_U_12
Ni1 0.01828(16) 0.01393(16) 0.01022(15) 0.00371(11) 0.00289(11) 0.00941(13)
Ni2 0.01336(15) 0.01099(15) 0.00984(15) 0.00242(11) 0.00183(11) 0.00713(12)
N1 0.0221(10) 0.0162(10) 0.0121(10) 0.0046(8) 0.0034(8) 0.0091(9)
O1 0.0159(8) 0.0148(8) 0.0136(8) 0.0045(6) 0.0044(6) 0.0097(7)
O2 0.0305(10) 0.0229(9) 0.0134(9) 0.0045(7) 0.0016(7) 0.0167(8)
O3 0.0472(12) 0.0252(10) 0.0194(10) 0.0084(8) 0.0014(8) 0.0199(9)
N11 0.0174(10) 0.0132(10) 0.0117(10) 0.0041(8) 0.0046(8) 0.0086(8)
O11 0.0176(8) 0.0142(8) 0.0119(8) 0.0028(6) 0.0003(6) 0.0070(7)
O12 0.0153(8) 0.0111(8) 0.0117(8) 0.0034(6) 0.0020(6) 0.0083(6)
O13 0.0225(9) 0.0147(8) 0.0133(8) 0.0040(7) 0.0047(7) 0.0114(7)
O21 0.0244(10) 0.0185(10) 0.0217(10) 0.0086(8) 0.0044(7) 0.0082(8)
O22 0.0152(8) 0.0171(9) 0.0142(9) 0.0021(7) 0.0032(7) 0.0073(7)
C1 0.0136(11) 0.0113(11) 0.0196(12) 0.0040(9) 0.0046(9) 0.0050(9)
C2 0.0191(12) 0.0182(13) 0.0158(13) 0.0029(10) 0.0032(10) 0.0082(10)
C3 0.0219(13) 0.0276(15) 0.0247(14) 0.0035(11) -0.0014(11) 0.0149(12)
C4 0.0265(14) 0.0372(17) 0.0307(15) 0.0031(12) 0.0058(12) 0.0234(13)
C5 0.0277(14) 0.0318(15) 0.0201(14) 0.0001(11) 0.0052(11) 0.0182(12)
C6 0.0203(12) 0.0180(13) 0.0170(12) 0.0029(10) 0.0041(10) 0.0098(10)
C7 0.0235(13) 0.0206(13) 0.0138(12) 0.0032(10) 0.0062(10) 0.0101(11)
C8 0.0206(12) 0.0203(13) 0.0146(12) 0.0045(10) 0.0050(10) 0.0093(10)
C9 0.0307(14) 0.0232(14) 0.0196(13) 0.0033(11) 0.0037(11) 0.0158(12)
C10 0.0343(15) 0.0245(15) 0.0195(14) -0.0036(11) 0.0023(11) 0.0126(12)
C11 0.0289(14) 0.0349(16) 0.0133(13) 0.0026(11) 0.0000(10) 0.0138(12)
C12 0.0291(14) 0.0280(15) 0.0170(13) 0.0072(11) 0.0027(11) 0.0155(12)
C13 0.0228(13) 0.0206(13) 0.0154(12) 0.0050(10) 0.0046(10) 0.0093(11)
C14 0.0236(13) 0.0224(14) 0.0178(13) 0.0059(10) 0.0003(10) 0.0115(11)
Cl1 0.0591(5) 0.0478(5) 0.0197(4) -0.0062(3) -0.0142(3) 0.0260(4)
C21 0.0148(11) 0.0193(13) 0.0113(11) 0.0045(9) 0.0040(9) 0.0057(10)
C22 0.0219(13) 0.0221(14) 0.0205(13) 0.0063(11) 0.0007(10) 0.0093(11)
C23 0.0264(14) 0.0368(17) 0.0218(14) 0.0055(12) -0.0082(12) 0.0119(13)
C24 0.0297(15) 0.0282(16) 0.0230(15) -0.0026(12) -0.0069(12) 0.0050(12)
C25 0.0281(14) 0.0187(14) 0.0202(14) 0.0002(10) 0.0009(11) 0.0083(11)
C26 0.0197(12) 0.0187(13) 0.0135(12) 0.0018(10) 0.0032(9) 0.0075(10)
C27 0.0207(12) 0.0120(12) 0.0169(12) 0.0028(9) 0.0065(10) 0.0073(10)
C28 0.0151(11) 0.0118(11) 0.0165(12) 0.0046(9) 0.0046(9) 0.0063(9)
C29 0.0239(13) 0.0170(13) 0.0161(13) 0.0020(10) 0.0048(10) 0.0105(10)
C30 0.0226(13) 0.0159(13) 0.0252(14) 0.0034(10) 0.0085(10) 0.0127(11)
C31 0.0174(12) 0.0150(12) 0.0272(14) 0.0100(10) 0.0060(10) 0.0110(10)
C32 0.0164(12) 0.0166(12) 0.0160(13) 0.0063(10) 0.0046(9) 0.0077(10)
C33 0.0151(11) 0.0095(11) 0.0165(12) 0.0040(9) 0.0044(9) 0.0061(9)
C34 0.0106(11) 0.0138(12) 0.0143(12) 0.0033(9) -0.0002(9) 0.0060(9)
Cl2 0.0239(3) 0.0245(3) 0.0317(3) 0.0135(3) 0.0085(3) 0.0184(3)
C41 0.0327(16) 0.0258(15) 0.0301(16) 0.0071(12) -0.0016(12) 0.0108(13)
C42 0.0333(17) 0.0334(18) 0.0348(19) 0.0080(14) -0.0035(15) -0.0019(14)
C43 0.0169(12) 0.0227(14) 0.0191(13) 0.0036(11) 0.0012(10) 0.0081(11)
C44 0.0182(13) 0.0246(15) 0.0285(15) 0.0053(12) 0.0045(11) 0.0079(11)
O23 0.0367(12) 0.0396(13) 0.0469(14) 0.0015(10) 0.0042(10) 0.0188(11)
C45 0.051(2) 0.062(3) 0.082(3) 0.017(2) -0.016(2) 0.007(2)
C46 0.076(4) 0.110(5) 0.112(5) 0.055(4) -0.009(3) 0.005(3)
O24 0.0627(16) 0.0751(18) 0.0312(13) 0.0234(12) 0.0151(11) 0.0492(14)
C47 0.090(3) 0.108(4) 0.041(2) 0.015(2) 0.009(2) 0.071(3)
C48 0.114(4) 0.101(4) 0.084(4) 0.007(3) 0.025(3) 0.066(4)
O25 0.0428(12) 0.0221(10) 0.0267(11) 0.0070(8) 0.0011(9) 0.0120(9)
C49 0.0497(19) 0.0246(15) 0.0325(16) 0.0085(12) 0.0108(14) 0.0141(14)
C50 0.072(3) 0.042(2) 0.050(2) 0.0261(17) 0.0127(18) 0.0278(19)

loop_
_atom_type_symbol
_atom_type_description
_atom_type_scat_dispersion_real
_atom_type_scat_dispersion_imag
_atom_type_scat_source
C C 0.0033 0.0016 'International Tables Vol C Tables 4.2.6.8 and 6.1.1.4'
H H 0.0000 0.0000 'International Tables Vol C Tables 4.2.6.8 and 6.1.1.4'
N N 0.0061 0.0033 'International Tables Vol C Tables 4.2.6.8 and 6.1.1.4'
O O 0.0106 0.0060 'International Tables Vol C Tables 4.2.6.8 and 6.1.1.4'
Ni Ni 0.3393 1.1124 'International Tables Vol C Tables 4.2.6.8 and 6.1.1.4'
Cl Cl 0.1484 0.1585 'International Tables Vol C Tables 4.2.6.8 and 6.1.1.4'

loop_
_geom_angle_atom_site_label_1
_geom_angle_atom_site_label_2
_geom_angle_atom_site_label_3
_geom_angle
_geom_angle_site_symmetry_1
_geom_angle_site_symmetry_3
O2 Ni1 N1 90.18(7) . .
O2 Ni1 O1 175.42(7) . .
N1 Ni1 O1 92.11(7) . .
O2 Ni1 O13 86.16(6) . 2_665
N1 Ni1 O13 176.30(7) . 2_665
O1 Ni1 O13 91.49(6) . 2_665
O2 Ni1 O11 101.27(7) . .
N1 Ni1 O11 91.72(7) . .
O1 Ni1 O11 82.63(6) . .
O13 Ni1 O11 89.59(6) 2_665 .
O2 Ni1 O21 83.70(7) . .
N1 Ni1 O21 91.49(8) . .
O1 Ni1 O21 92.28(7) . .
O13 Ni1 O21 87.50(7) 2_665 .
O11 Ni1 O21 174.08(7) . .
O11 Ni2 N11 94.60(7) . .
O11 Ni2 O12 171.92(6) . .
N11 Ni2 O12 93.34(7) . .
O11 Ni2 O12 92.18(6) . 2_665
N11 Ni2 O12 171.70(7) . 2_665
O12 Ni2 O12 79.79(6) . 2_665
O11 Ni2 O1 84.62(6) . .
N11 Ni2 O1 96.80(7) . .
O12 Ni2 O1 95.93(6) . .
O12 Ni2 O1 88.59(6) 2_665 .
O11 Ni2 O22 96.76(7) . .
N11 Ni2 O22 89.51(7) . .
O12 Ni2 O22 81.80(6) . .
O12 Ni2 O22 84.93(6) 2_665 .
O1 Ni2 O22 173.42(6) . .
C7 N1 C8 115.9(2) . .
C7 N1 Ni1 122.00(17) . .
C8 N1 Ni1 121.92(15) . .
C1 O1 Ni1 124.00(14) . .
C1 O1 Ni2 119.24(14) . .
Ni1 O1 Ni2 92.62(6) . .
C14 O2 Ni1 127.91(16) . .
C27 N11 C28 117.2(2) . .
C27 N11 Ni2 120.96(16) . .
C28 N11 Ni2 121.35(15) . .
C21 O11 Ni2 123.74(15) . .
C21 O11 Ni1 123.41(14) . .
Ni2 O11 Ni1 95.11(6) . .
C34 O12 Ni2 120.99(14) . .
C34 O12 Ni2 128.50(14) . 2_665
Ni2 O12 Ni2 100.21(6) . 2_665
C34 O13 Ni1 128.65(15) . 2_665
C41 O21 Ni1 125.02(16) . .
C41 O21 H21O 108(3) . .
Ni1 O21 H21O 112(3) . .
C43 O22 Ni2 120.50(15) . .
C43 O22 H22O 109(2) . .
Ni2 O22 H22O 111(2) . .
O1 C1 C2 119.1(2) . .
O1 C1 C6 123.4(2) . .
C2 C1 C6 117.5(2) . .
C3 C2 C1 121.9(2) . .
C3 C2 H2 118.9(15) . .
C1 C2 H2 119.0(15) . .
C2 C3 C4 120.7(2) . .
C2 C3 H3 119.1(16) . .
C4 C3 H3 120.2(16) . .
C5 C4 C3 118.4(2) . .
C5 C4 H4 120.6(18) . .
C3 C4 H4 121.0(18) . .
C4 C5 C6 122.6(2) . .
C4 C5 H5 120.7(17) . .
C6 C5 H5 116.7(17) . .
C5 C6 C1 118.9(2) . .
C5 C6 C7 115.1(2) . .
C1 C6 C7 125.7(2) . .
N1 C7 C6 127.4(2) . .
N1 C7 H7 117.5(16) . .
C6 C7 H7 115.1(16) . .
C9 C8 C13 119.0(2) . .
C9 C8 N1 119.0(2) . .
C13 C8 N1 121.9(2) . .
C10 C9 C8 121.2(3) . .
C10 C9 H9 119.5(18) . .
C8 C9 H9 119.2(18) . .
C9 C10 C11 119.0(3) . .
C9 C10 H10 120.2(18) . .
C11 C10 H10 120.8(18) . .
C12 C11 C10 121.1(2) . .
C12 C11 Cl1 119.3(2) . .
C10 C11 Cl1 119.6(2) . .
C11 C12 C13 120.5(2) . .
C11 C12 H12 121.5(18) . .
C13 C12 H12 118.0(18) . .
C12 C13 C8 119.0(2) . .
C12 C13 C14 117.0(2) . .
C8 C13 C14 124.0(2) . .
O3 C14 O2 122.4(2) . .
O3 C14 C13 118.7(2) . .
O2 C14 C13 118.8(2) . .
O11 C21 C22 118.9(2) . .
O11 C21 C26 123.3(2) . .
C22 C21 C26 117.7(2) . .
C23 C22 C21 121.6(3) . .
C23 C22 H22 121.6(18) . .
C21 C22 H22 116.9(18) . .
C22 C23 C24 121.1(3) . .
C22 C23 H23 118.8(19) . .
C24 C23 H23 120.0(19) . .
C25 C24 C23 118.6(3) . .
C25 C24 H24 120(2) . .
C23 C24 H24 121(2) . .
C24 C25 C26 122.1(3) . .
C24 C25 H25 120.8(17) . .
C26 C25 H25 117.1(17) . .
C25 C26 C21 118.9(2) . .
C25 C26 C27 115.4(2) . .
C21 C26 C27 125.7(2) . .
N11 C27 C26 127.0(2) . .
N11 C27 H27 119.6(15) . .
C26 C27 H27 113.3(15) . .
C29 C28 C33 118.8(2) . .
C29 C28 N11 119.9(2) . .
C33 C28 N11 121.2(2) . .
C30 C29 C28 121.3(2) . .
C30 C29 H29 119.3(18) . .
C28 C29 H29 119.5(18) . .
C29 C30 C31 119.3(2) . .
C29 C30 H30 120.3(17) . .
C31 C30 H30 120.4(17) . .
C32 C31 C30 121.3(2) . .
C32 C31 Cl2 119.29(19) . .
C30 C31 Cl2 119.44(18) . .
C31 C32 C33 120.0(2) . .
C31 C32 H32 121.2(17) . .
C33 C32 H32 118.8(17) . .
C32 C33 C28 119.3(2) . .
C32 C33 C34 115.2(2) . .
C28 C33 C34 125.5(2) . .
O13 C34 O12 124.2(2) . .
O13 C34 C33 119.0(2) . .
O12 C34 C33 116.63(19) . .
O21 C41 C42 112.5(2) . .
O21 C41 H41A 106.0(18) . .
C42 C41 H41A 107.0(18) . .
O21 C41 H41B 108.8(18) . .
C42 C41 H41B 111.8(18) . .
H41A C41 H41B 110(3) . .
C41 C42 H42A 110(2) . .
C41 C42 H42B 111(2) . .
H42A C42 H42B 111(3) . .
C41 C42 H42C 111(2) . .
H42A C42 H42C 108(3) . .
H42B C42 H42C 106(3) . .
O22 C43 C44 112.7(2) . .
O22 C43 H43A 105.3(17) . .
C44 C43 H43A 109.5(17) . .
O22 C43 H43B 109.0(16) . .
C44 C43 H43B 111.6(16) . .
H43A C43 H43B 108(2) . .
C43 C44 H44A 110.6(17) . .
C43 C44 H44B 110.7(19) . .
H44A C44 H44B 107(3) . .
C43 C44 H44C 108.2(19) . .
H44A C44 H44C 112(2) . .
H44B C44 H44C 108(3) . .
C45 O23 H23O 105(3) . .
C46 C45 O23 115.4(4) . .
C46 C45 H45A 108.4 . .
O23 C45 H45A 108.4 . .
C46 C45 H45B 108.4 . .
O23 C45 H45B 108.4 . .
H45A C45 H45B 107.5 . .
C45 C46 H46A 109.5 . .
C45 C46 H46B 109.5 . .
H46A C46 H46B 109.5 . .
C45 C46 H46C 109.5 . .
H46A C46 H46C 109.5 . .
H46B C46 H46C 109.5 . .
C47 O24 H24O 109(3) . .
O24 C47 C48 110.2(4) . .
O24 C47 H47A 109.6 . .
C48 C47 H47A 109.6 . .
O24 C47 H47B 109.6 . .
C48 C47 H47B 109.6 . .
H47A C47 H47B 108.1 . .
C47 C48 H48A 109.5 . .
C47 C48 H48B 109.5 . .
H48A C48 H48B 109.5 . .
C47 C48 H48C 109.5 . .
H48A C48 H48C 109.5 . .
H48B C48 H48C 109.5 . .
C49 O25 H25O 105(2) . .
O25 C49 C50 111.2(3) . .
O25 C49 H49A 109.4 . .
C50 C49 H49A 109.4 . .
O25 C49 H49B 109.4 . .
C50 C49 H49B 109.4 . .
H49A C49 H49B 108.0 . .
C49 C50 H50A 109.5 . .
C49 C50 H50B 109.5 . .
H50A C50 H50B 109.5 . .
C49 C50 H50C 109.5 . .
H50A C50 H50C 109.5 . .
H50B C50 H50C 109.5 . .

loop_
_geom_bond_atom_site_label_1
_geom_bond_atom_site_label_2
_geom_bond_distance
_geom_bond_site_symmetry_2
Ni1 O2 2.0156(17) .
Ni1 N1 2.0365(19) .
Ni1 O1 2.0563(16) .
Ni1 O13 2.0741(16) 2_665
Ni1 O11 2.1022(16) .
Ni1 O21 2.1051(18) .
Ni2 O11 1.9726(16) .
Ni2 N11 2.0051(19) .
Ni2 O12 2.0284(15) .
Ni2 O12 2.0665(15) 2_665
Ni2 O1 2.1039(16) .
Ni2 O22 2.1351(17) .
N1 C7 1.290(3) .
N1 C8 1.431(3) .
O1 C1 1.344(3) .
O2 C14 1.271(3) .
O3 C14 1.251(3) .
N11 C27 1.298(3) .
N11 C28 1.432(3) .
O11 C21 1.326(3) .
O12 C34 1.289(3) .
O12 Ni2 2.0665(15) 2_665
O13 C34 1.238(3) .
O13 Ni1 2.0741(16) 2_665
O21 C41 1.423(3) .
O21 H21O 0.78(4) .
O22 C43 1.440(3) .
O22 H22O 0.77(3) .
C1 C2 1.404(3) .
C1 C6 1.422(3) .
C2 C3 1.382(4) .
C2 H2 0.91(3) .
C3 C4 1.392(4) .
C3 H3 0.95(3) .
C4 C5 1.372(4) .
C4 H4 0.99(3) .
C5 C6 1.409(3) .
C5 H5 0.99(3) .
C6 C7 1.457(3) .
C7 H7 0.95(3) .
C8 C9 1.401(4) .
C8 C13 1.403(3) .
C9 C10 1.380(4) .
C9 H9 0.94(3) .
C10 C11 1.382(4) .
C10 H10 0.95(3) .
C11 C12 1.376(4) .
C11 Cl1 1.741(3) .
C12 C13 1.395(4) .
C12 H12 0.93(3) .
C13 C14 1.509(3) .
C21 C22 1.413(3) .
C21 C26 1.421(3) .
C22 C23 1.373(4) .
C22 H22 0.92(3) .
C23 C24 1.395(4) .
C23 H23 0.91(3) .
C24 C25 1.375(4) .
C24 H24 0.92(3) .
C25 C26 1.415(3) .
C25 H25 0.90(3) .
C26 C27 1.450(3) .
C27 H27 0.95(3) .
C28 C29 1.399(3) .
C28 C33 1.414(3) .
C29 C30 1.382(4) .
C29 H29 0.94(3) .
C30 C31 1.382(4) .
C30 H30 0.92(3) .
C31 C32 1.381(3) .
C31 Cl2 1.744(2) .
C32 C33 1.399(3) .
C32 H32 0.87(3) .
C33 C34 1.503(3) .
C41 C42 1.502(4) .
C41 H41A 0.91(3) .
C41 H41B 1.04(3) .
C42 H42A 0.94(4) .
C42 H42B 0.97(4) .
C42 H42C 0.91(4) .
C43 C44 1.504(4) .
C43 H43A 0.95(3) .
C43 H43B 0.97(3) .
C44 H44A 1.00(3) .
C44 H44B 0.97(3) .
C44 H44C 0.97(3) .
O23 C45 1.438(5) .
O23 H23O 0.81(4) .
C45 C46 1.401(6) .
C45 H45A 0.9900 .
C45 H45B 0.9900 .
C46 H46A 0.9800 .
C46 H46B 0.9800 .
C46 H46C 0.9800 .
O24 C47 1.450(5) .
O24 H24O 0.98(5) .
C47 C48 1.452(6) .
C47 H47A 0.9900 .
C47 H47B 0.9900 .
C48 H48A 0.9800 .
C48 H48B 0.9800 .
C48 H48C 0.9800 .
O25 C49 1.423(3) .
O25 H25O 0.86(4) .
C49 C50 1.516(5) .
C49 H49A 0.9900 .
C49 H49B 0.9900 .
C50 H50A 0.9800 .
C50 H50B 0.9800 .
C50 H50C 0.9800 .
